data_4340108
loop_
_publ_author_name
'Ahern, John C.'
'Roberts, Ryan J.'
'Follansbee, Philip'
'McLaughlin, Jeffrey'
'Leznoff, Daniel B.'
'Patterson, Howard H.'

_publ_section_title
;
 Structure and Emissive Properties of Heterobimetallic Ln-Au Coordination
 Polymers: Role of Tb and Eu in Non-aurophilic [(n)Bu4N]2[Ln(NO3)4Au(CN)2]
 versus Aurophilic Ln[Au(CN)2]3&#x00B7;3H2O/3D2O Chains.
;
_journal_issue 14
_journal_name_full 'Inorganic chemistry'
_journal_page_first 7571
_journal_page_last 7579
_journal_paper_doi 10.1021/ic500890r
_journal_volume 53
_journal_year 2014
_chemical_formula_moiety 'C6 H6 Au3 Gd1 N6 O3'
_chemical_formula_sum 'C6 H6 Au3 Gd N6 O3'
_chemical_formula_weight 952.28
_chemical_name_systematic ?
_space_group_IT_number 193
_symmetry_cell_setting hexagonal
_symmetry_space_group_name_Hall '-P 6c 2'
_symmetry_space_group_name_H-M 'P 63/m c m'
_atom_sites_solution_primary direct
_cell_angle_alpha 90
_cell_angle_beta 90
_cell_angle_gamma 120
_cell_formula_units_Z 2
_cell_length_a 6.6317(9)
_cell_length_b 6.6317(9)
_cell_length_c 18.237(3)
_cell_measurement_reflns_used 5881
_cell_measurement_temperature 296(2)
_cell_measurement_theta_max 36.33
_cell_measurement_theta_min 3.55
_cell_volume 694.60(18)
_computing_cell_refinement 'Bruker SAINT'
_computing_data_collection 'Bruker APEX2'
_computing_data_reduction 'Bruker SAINT'
_computing_structure_solution
; 
 SIR92 (Altomare et al, 1994)
 CRYSTALS (Watkin, 1988) 
;
_diffrn_ambient_temperature 293
_diffrn_measured_fraction_theta_full 1.000
_diffrn_measured_fraction_theta_max 1.000
_diffrn_measurement_device_type 'Bruker APEX-II CCD'
_diffrn_measurement_method \w/2\q
_diffrn_radiation_monochromator graphite
_diffrn_radiation_type 'Mo K\a'
_diffrn_radiation_wavelength 0.71073
_diffrn_reflns_av_R_equivalents 0.054
_diffrn_reflns_limit_h_max 11
_diffrn_reflns_limit_h_min -10
_diffrn_reflns_limit_k_max 11
_diffrn_reflns_limit_k_min -11
_diffrn_reflns_limit_l_max 30
_diffrn_reflns_limit_l_min -30
_diffrn_reflns_number 21488
_diffrn_reflns_theta_full 36.302
_diffrn_reflns_theta_max 36.302
_diffrn_reflns_theta_min 2.229
_exptl_absorpt_coefficient_mu 36.165
_exptl_absorpt_correction_T_max 0.338
_exptl_absorpt_correction_T_min 0.081
_exptl_absorpt_correction_type multi-scan
_exptl_crystal_colour Colourless
_exptl_crystal_density_diffrn 4.536
_exptl_crystal_description Plate
_exptl_crystal_F_000 806.000
_exptl_crystal_size_max 0.078
_exptl_crystal_size_mid 0.063
_exptl_crystal_size_min 0.030
_refine_diff_density_max 1.00
_refine_diff_density_min -11.76
_refine_ls_extinction_method 'Larson (1970), Equation 22'
_refine_ls_goodness_of_fit_ref 1.0456
_refine_ls_matrix_type full
_refine_ls_number_parameters 24
_refine_ls_number_reflns 358
_refine_ls_number_restraints 0
_refine_ls_R_factor_all 0.0365
_refine_ls_R_factor_gt 0.0149
_refine_ls_shift/su_max 0.0001740
_refine_ls_structure_factor_coef F
_refine_ls_weighting_details
;
 Method, part 1, Chebychev polynomial, (Watkin, 1994, Prince, 1982) 
 [weight] = 1.0/[A~0~*T~0~(x)+A~1~*T~1~(x) ... +A~n-1~]*T~n-1~(x)] 
 where A~i~ are the Chebychev coefficients listed below and x= Fcalc/Fmax 
 Method = Robust Weighting (Prince, 1982) 
 W = [weight] * [1-(deltaF/6*sigmaF)^2^]^2^ 
 A~i~ are: 
 0.180 0.162 0.132 0.910E-01 0.350E-01 
;
_refine_ls_weighting_scheme calc
_refine_ls_wR_factor_all 0.0290
_refine_ls_wR_factor_gt 0.0115
_refine_ls_wR_factor_ref 0.0112
_reflns_limit_h_max 0
_reflns_limit_h_min -5
_reflns_limit_k_max 11
_reflns_limit_k_min 0
_reflns_limit_l_max 30
_reflns_limit_l_min 0
_reflns_number_gt 371
_reflns_number_total 650
_reflns_threshold_expression I>2.0\s(I)
_oxford_diffrn_Wilson_B_factor 1.08
_oxford_diffrn_Wilson_scale 577.51
_oxford_refine_ls_r_factor_ref 0.0138
_oxford_refine_ls_scale 0.07975(17)
_oxford_reflns_number_all 649
_oxford_reflns_threshold_expression_ref I>2.5\s(I)
_cod_data_source_file ic500890r_si_001.cif
_cod_data_source_block GdAu3
_cod_depositor_comments
;
The following automatic conversions were performed:

'_exptl_absorpt_correction_type' value 'Multi-scan' changed to
'multi-scan' according to
/usr/data/users/saulius/crontab/automatic-downloads/rss-feeds/ACS/lib/dictionaries/cif_core.dic
dictionary named 'cif_core.dic' version 2.4.2 from 2011-04-26.

Automatic conversion script
Id: cif_fix_values 2281 2013-09-26 08:29:07Z andrius 

 Adding full bibliography for 4340105--4340108.cif.
;
_cod_original_cell_volume 694.62(16)
_cod_original_sg_symbol_H-M 'P 63/m c m '
_cod_original_formula_sum 'C6 H6 Au3 Gd1 N6 O3'
_cod_database_code 4340108

loop_
_symmetry_equiv_pos_as_xyz
x,y,z
-x,-y,-z
x-y,x,z+1/2
-x+y,-x,-z+1/2
-y,x-y,z
y,-x+y,-z
-x,-y,z+1/2
x,y,-z+1/2
-x+y,-x,z
x-y,x,-z
y,-x+y,z+1/2
-y,x-y,-z+1/2
-x+y,y,z+1/2
x-y,-y,-z+1/2
y,x,z
-y,-x,-z
x,x-y,z+1/2
-x,-x+y,-z+1/2
x-y,-y,z
-x+y,y,-z
-y,-x,z+1/2
y,x,-z+1/2
-x,-x+y,z
x,x-y,-z

loop_
_atom_site_label
_atom_site_type_symbol
_atom_site_fract_x
_atom_site_fract_y
_atom_site_fract_z
_atom_site_U_iso_or_equiv
_atom_site_occupancy
_atom_site_adp_type
_atom_site_refinement_flags_posn
_atom_site_refinement_flags_adp
_atom_site_attached_hydrogens
Au1 Au 0.5000 0.0000 0.5000 0.0205 1.0000 Uani S T .
Gd1 Gd 1.0000 0.0000 0.7500 0.0114 1.0000 Uani S T .
N1 N 0.7355(6) 0.0000 0.6490(2) 0.0252 1.0000 Uani S T .
C1 C 0.6491(8) 0.0000 0.5947(2) 0.0207 1.0000 Uani S T .
O1 O 1.3667(9) 0.0000 0.7500 0.0426 1.0000 Uani S T 2

loop_
_atom_site_aniso_label
_atom_site_aniso_U_11
_atom_site_aniso_U_22
_atom_site_aniso_U_33
_atom_site_aniso_U_23
_atom_site_aniso_U_13
_atom_site_aniso_U_12
Au1 0.02285(8) 0.02624(11) 0.01364(7) 0.0000 -0.00461(8) 0.01312(5)
Gd1 0.01363(11) 0.01363(11) 0.00689(12) 0.0000 0.0000 0.00682(5)
N1 0.0258(15) 0.032(2) 0.0197(14) 0.0000 -0.0066(13) 0.0161(10)
C1 0.0248(17) 0.022(2) 0.0145(12) 0.0000 -0.0031(13) 0.0109(10)
O1 0.0328(19) 0.095(5) 0.0209(17) 0.0000 0.0000 0.047(3)

loop_
_atom_type_symbol
_atom_type_scat_dispersion_real
_atom_type_scat_dispersion_imag
_atom_type_scat_Cromer_Mann_a1
_atom_type_scat_Cromer_Mann_b1
_atom_type_scat_Cromer_Mann_a2
_atom_type_scat_Cromer_Mann_b2
_atom_type_scat_Cromer_Mann_a3
_atom_type_scat_Cromer_Mann_b3
_atom_type_scat_Cromer_Mann_a4
_atom_type_scat_Cromer_Mann_b4
_atom_type_scat_Cromer_Mann_c
_atom_type_scat_source
C 0.0033 0.0016 2.3100 20.8439 1.0200 10.2075 1.5886 0.5687 0.8650 51.6512 0.2156 'International Tables Vol C 4.2.6.8 and 6.1.1.4'
H 0.0000 0.0000 0.4930 10.5109 0.3229 26.1257 0.1402 3.1424 0.0408 57.7998 0.0030 'International Tables Vol C 4.2.6.8 and 6.1.1.4'
N 0.0061 0.0033 12.2126 0.0057 3.1322 9.8933 2.0125 28.9975 1.1663 0.5826 -11.5290 'International Tables Vol C 4.2.6.8 and 6.1.1.4'
O 0.0106 0.0060 3.0485 13.2771 2.2868 5.7011 1.5463 0.3239 0.8670 32.9089 0.2508 'International Tables Vol C 4.2.6.8 and 6.1.1.4'
Gd -0.1653 3.9035 25.0709 2.2534 19.0798 0.1820 13.8518 12.9331 3.5454 101.3980 2.4196 'International Tables Vol C 4.2.6.8 and 6.1.1.4'
Au -2.0133 8.8022 16.8819 0.4611 18.5913 8.6216 25.5582 1.4826 5.8600 36.3956 12.0658 'International Tables Vol C 4.2.6.8 and 6.1.1.4'

loop_
_geom_angle_atom_site_label_1
_geom_angle_site_symmetry_1
_geom_angle_atom_site_label_2
_geom_angle_atom_site_label_3
_geom_angle_site_symmetry_3
_geom_angle
_geom_angle_publ_flag
Au1 5_545 Au1 Au1 5_655 179.997 yes
Au1 5_545 Au1 Au1 9_655 60.000(13) yes
Au1 5_655 Au1 Au1 9_655 120.000(13) yes
Au1 5_545 Au1 Au1 10_556 120.000(13) yes
Au1 5_655 Au1 Au1 10_556 60.000(13) yes
Au1 9_655 Au1 Au1 10_556 179.997 yes
Au1 5_545 Au1 C1 . 104.38(6) yes
Au1 5_655 Au1 C1 . 75.62(6) yes
Au1 9_655 Au1 C1 . 75.62(6) yes
Au1 10_556 Au1 C1 . 104.38(6) yes
N1 9_765 Gd1 N1 5_645 73.34(15) yes
N1 9_765 Gd1 N1 8_556 139.66(8) yes
N1 5_645 Gd1 N1 8_556 139.66(8) yes
N1 9_765 Gd1 N1 12_646 139.66(8) yes
N1 5_645 Gd1 N1 12_646 92.80(19) yes
N1 8_556 Gd1 N1 12_646 73.34(15) yes
N1 9_765 Gd1 N1 18_766 92.80(19) yes
N1 5_645 Gd1 N1 18_766 139.66(8) yes
N1 8_556 Gd1 N1 18_766 73.34(15) yes
N1 12_646 Gd1 N1 18_766 73.34(15) yes
N1 9_765 Gd1 O1 12_646 69.83(4) yes
N1 5_645 Gd1 O1 12_646 133.60(10) yes
N1 8_556 Gd1 O1 12_646 69.83(4) yes
N1 12_646 Gd1 O1 12_646 133.60(10) yes
N1 18_766 Gd1 O1 12_646 69.83(4) yes
N1 9_765 Gd1 N1 . 73.34(15) yes
N1 5_645 Gd1 N1 . 73.34(15) yes
N1 8_556 Gd1 N1 . 92.80(19) yes
N1 12_646 Gd1 N1 . 139.66(8) yes
N1 18_766 Gd1 N1 . 139.66(8) yes
N1 9_765 Gd1 O1 . 69.83(4) yes
N1 5_645 Gd1 O1 . 69.83(4) yes
N1 8_556 Gd1 O1 . 133.60(10) yes
N1 12_646 Gd1 O1 . 69.83(4) yes
N1 18_766 Gd1 O1 . 69.83(4) yes
O1 12_646 Gd1 N1 . 69.83(4) yes
O1 12_646 Gd1 O1 . 120.000(6) yes
N1 . Gd1 O1 . 133.60(10) yes
Gd1 . N1 C1 . 166.5(4) yes
Au1 . C1 N1 . 179.7(5) yes

loop_
_geom_bond_atom_site_label_1
_geom_bond_atom_site_label_2
_geom_bond_site_symmetry_2
_geom_bond_distance
_geom_bond_publ_flag
Au1 Au1 5_545 3.3158(3) yes
Au1 Au1 5_655 3.3158(3) yes
Au1 Au1 9_655 3.3159(5) yes
Au1 Au1 10_556 3.3159(5) yes
Au1 C1 . 1.990(4) yes
Gd1 N1 9_765 2.544(4) yes
Gd1 N1 5_645 2.544(4) yes
Gd1 N1 8_556 2.544(4) yes
Gd1 N1 12_646 2.544(4) yes
Gd1 N1 18_766 2.544(4) yes
Gd1 O1 12_646 2.432(6) yes
Gd1 N1 . 2.544(4) yes
Gd1 O1 . 2.432(6) yes
N1 C1 . 1.144(5) yes
